data_2005458
loop_
_publ_author_name
'Coupar, P. I.'
'Ferguson, G.'
'Glidewell, C.'

_publ_section_title
;
 Hydrogen-Bonded Chains in 4,4'-Dihydroxybenzophenone--4,4'-Bipyridyl
 (1/1) and Chains of Rings in 1,3,5-Trihydroxybenzene--4,4'-Bipyridyl
 (2/3)
;
_journal_issue 10
_journal_name_full 'Acta Crystallographica Section C'
_journal_page_first 2524
_journal_page_last 2528
_journal_paper_doi 10.1107/S0108270196008669
_journal_volume 52
_journal_year 1996
_chemical_formula_moiety 'C13 H10 O3 , C10 H8 N2'
_chemical_formula_sum 'C23 H18 N2 O3'
_chemical_formula_weight 370.39
_chemical_name_systematic
;
4,4'-Dihydroxybenzophenone--4,4'-Bipyridyl (1/1)
;
_space_group_IT_number 15
_symmetry_cell_setting monoclinic
_symmetry_space_group_name_Hall '-C 2yc'
_symmetry_space_group_name_H-M 'C 1 2/c 1'
_cell_angle_alpha 90.00
_cell_angle_beta 110.792(8)
_cell_angle_gamma 90.00
_cell_formula_units_Z 8
_cell_length_a 25.559(2)
_cell_length_b 7.0926(7)
_cell_length_c 22.138(2)
_cell_measurement_reflns_used 25
_cell_measurement_temperature 294(1)
_cell_measurement_theta_max 12.87
_cell_measurement_theta_min 8.83
_cell_volume 3751.8(6)
_computing_cell_refinement 'SET4 and CELDIM (Enraf-Nonius, 1992)'
_computing_data_collection 'CAD4 (Enraf-Nonius, 1992)'
_computing_data_reduction 'DATRD2 in NRCVAX94 (Gabe, Le Page, Charland, Lee & White, 1989)'
_computing_molecular_graphics 'ORTEPII (Johnson, 1976), NRCVAX94, PLATON and PLUTON (Spek 1995b)'
_computing_publication_material 'NRCVAX94, SHELXL93  and WordPerfect macro PREPCIF'
_computing_structure_refinement 'NRCVAX94 and SHELXL93'
_computing_structure_solution 'SHELXS86 (Sheldrick, 1986)'
_diffrn_ambient_temperature 294.0(10)
_diffrn_measurement_device 'Enraf-Nonius CAD-4'
_diffrn_measurement_method \q/2\q
_diffrn_radiation_monochromator graphite
_diffrn_radiation_source 'X-ray tube'
_diffrn_radiation_type 'Molybdenum K\a'
_diffrn_radiation_wavelength 0.7107
_diffrn_reflns_av_R_equivalents 0.018
_diffrn_reflns_av_sigmaI/netI 0.1179
_diffrn_reflns_limit_h_max 28
_diffrn_reflns_limit_h_min -30
_diffrn_reflns_limit_k_max 8
_diffrn_reflns_limit_k_min 0
_diffrn_reflns_limit_l_max 26
_diffrn_reflns_limit_l_min 0
_diffrn_reflns_number 3376
_diffrn_reflns_theta_max 25
_diffrn_reflns_theta_min 2
_diffrn_standards_decay_% 2.4
_diffrn_standards_interval_time 120
_diffrn_standards_number 3
_exptl_absorpt_coefficient_mu 0.088
_exptl_absorpt_correction_T_max 1.0
_exptl_absorpt_correction_T_min 1.0
_exptl_absorpt_correction_type none
_exptl_crystal_colour colorless
_exptl_crystal_density_diffrn 1.311
_exptl_crystal_density_meas ?
_exptl_crystal_description block
_exptl_crystal_F_000 1552
_exptl_crystal_size_max 0.35
_exptl_crystal_size_mid 0.35
_exptl_crystal_size_min 0.31
_refine_diff_density_max 0.167
_refine_diff_density_min -0.173
_refine_ls_extinction_method none
_refine_ls_goodness_of_fit_all 0.951
_refine_ls_goodness_of_fit_obs 1.273
_refine_ls_hydrogen_treatment 'H atoms riding (C-H 0.93, O-H 0.82\%A)'
_refine_ls_matrix_type full
_refine_ls_number_parameters 255
_refine_ls_number_reflns 3292
_refine_ls_number_restraints 0
_refine_ls_restrained_S_all 0.951
_refine_ls_restrained_S_obs 1.273
_refine_ls_R_factor_all 0.1775
_refine_ls_R_factor_obs 0.0706
_refine_ls_shift/esd_max 0.000
_refine_ls_shift/esd_mean 0.000
_refine_ls_structure_factor_coef Fsqd
_refine_ls_weighting_details 'w=1/[\s^2^(Fo^2^)+(0.0467P)^2^] where P=(Fo^2^+2Fc^2^)/3'
_refine_ls_weighting_scheme calc
_refine_ls_wR_factor_all 0.1513
_refine_ls_wR_factor_obs 0.1251
_reflns_number_observed 1398
_reflns_number_total 3292
_reflns_observed_criterion >2\s(I)
_cod_data_source_file ab1404.cif
_cod_data_source_block I
_cod_depositor_comments
;
The following automatic conversions were performed:

'_exptl_crystal_density_meas' value 'not measured' was changed to '?'
- the value is perceived as not measured.

Automatic conversion script
Id: cif_fix_values 3008 2015-01-20 13:52:24Z robertas 

The following automatic conversions were performed:

'_refine_ls_weighting_scheme' value 'calc
w=1/[\s^2^(Fo^2^)+(0.0467P)^2^] where P=(Fo^2^+2Fc^2^)/3' was changed
to 'calc'. New tag '_refine_ls_weighting_details' was created. The
value of the new tag was set to 'w=1/[\s^2^(Fo^2^)+(0.0467P)^2^]
where P=(Fo^2^+2Fc^2^)/3'.

Automatic conversion script
Id: cif_fix_values 3143 2015-03-26 13:38:13Z robertas 
;
_cod_original_cell_volume 3751.9(6)
_cod_original_sg_symbol_H-M 'C 2/c'
_cod_database_code 2005458

loop_
_symmetry_equiv_pos_as_xyz
'x, y, z'
'-x, y, -z+1/2'
'x+1/2, y+1/2, z'
'-x+1/2, y+1/2, -z+1/2'
'-x, -y, -z'
'x, -y, z-1/2'
'-x+1/2, -y+1/2, -z'
'x+1/2, -y+1/2, z+1/2'

loop_
_atom_site_aniso_label
_atom_site_aniso_U_11
_atom_site_aniso_U_22
_atom_site_aniso_U_33
_atom_site_aniso_U_12
_atom_site_aniso_U_13
_atom_site_aniso_U_23
O1 0.051(2) 0.068(2) 0.064(2) 0.000(2) 0.0230(15) -0.011(2)
O2 0.074(2) 0.071(3) 0.065(2) 0.007(2) 0.031(2) 0.002(2)
O3 0.045(2) 0.117(3) 0.070(2) -0.012(2) 0.016(2) -0.032(2)
C3 0.039(3) 0.084(4) 0.051(3) -0.008(3) 0.012(2) 0.001(3)
C11 0.045(3) 0.067(3) 0.041(3) -0.007(2) 0.010(2) -0.011(3)
C12 0.052(3) 0.069(4) 0.046(3) 0.001(3) 0.022(2) -0.013(3)
C13 0.050(3) 0.059(3) 0.050(3) -0.003(2) 0.016(2) -0.009(3)
C14 0.043(3) 0.038(3) 0.060(3) 0.000(2) 0.023(2) 0.005(2)
C15 0.053(3) 0.080(4) 0.044(3) 0.010(3) 0.018(2) -0.006(3)
C16 0.054(3) 0.092(4) 0.041(3) 0.004(3) 0.004(2) -0.012(3)
C21 0.035(2) 0.077(4) 0.040(2) 0.007(3) 0.012(2) -0.001(3)
C22 0.047(3) 0.087(4) 0.056(3) 0.001(3) 0.024(2) 0.005(3)
C23 0.056(3) 0.069(4) 0.060(3) 0.000(3) 0.025(2) 0.014(3)
C24 0.051(3) 0.062(4) 0.037(3) 0.008(3) 0.009(2) 0.001(3)
C25 0.046(3) 0.080(4) 0.049(3) -0.003(3) 0.024(2) -0.006(3)
C26 0.042(3) 0.077(4) 0.054(3) -0.008(3) 0.018(2) -0.006(3)
C31 0.043(2) 0.043(3) 0.053(3) -0.004(2) 0.022(2) 0.005(2)
C32 0.038(2) 0.061(3) 0.049(3) 0.005(2) 0.015(2) 0.006(3)
C33 0.047(3) 0.052(3) 0.053(3) 0.002(2) 0.016(2) 0.001(2)
N34 0.046(2) 0.054(3) 0.059(3) 0.006(2) 0.021(2) 0.001(2)
C35 0.036(2) 0.071(4) 0.068(3) 0.007(3) 0.018(2) 0.006(3)
C36 0.042(3) 0.066(4) 0.053(3) 0.004(2) 0.017(2) 0.007(3)
C41 0.046(2) 0.039(3) 0.043(3) -0.008(2) 0.010(2) 0.006(2)
C42 0.046(3) 0.053(3) 0.048(3) 0.000(2) 0.014(2) 0.007(2)
C43 0.058(3) 0.050(3) 0.067(3) 0.003(3) 0.026(3) 0.003(3)
N44 0.064(2) 0.057(3) 0.056(3) -0.010(2) 0.027(2) 0.001(2)
C45 0.067(3) 0.066(4) 0.050(3) -0.002(3) 0.019(3) 0.006(3)
C46 0.050(3) 0.066(4) 0.060(3) -0.001(3) 0.019(3) -0.003(3)

loop_
_atom_site_label
_atom_site_occupancy
_atom_site_fract_x
_atom_site_fract_y
_atom_site_fract_z
_atom_site_U_iso_or_equiv
_atom_site_thermal_displace_type
_atom_site_calc_flag
_atom_site_refinement_flags
_atom_site_type_symbol
O1 1 0.68746(10) 0.1980(5) 0.11420(13) 0.0604(9) Uani d . O
O2 1 0.40228(12) 0.9010(5) 0.2275(2) 0.0684(9) Uani d . O
O3 1 0.42771(11) 0.2269(5) 0.05463(14) 0.0789(11) Uani d . O
C3 1 0.4643(2) 0.3291(8) 0.0905(2) 0.0590(13) Uani d . C
C11 1 0.5232(2) 0.3041(7) 0.0953(2) 0.0522(12) Uani d . C
C12 1 0.5672(2) 0.3343(6) 0.1526(2) 0.0543(13) Uani d . C
C13 1 0.6217(2) 0.2973(6) 0.1585(2) 0.0534(12) Uani d . C
C14 1 0.6332(2) 0.2327(6) 0.1062(2) 0.0454(11) Uani d . C
C15 1 0.5901(2) 0.2023(7) 0.0479(2) 0.0588(13) Uani d . C
C16 1 0.5356(2) 0.2352(7) 0.0435(2) 0.0661(15) Uani d . C
C21 1 0.4499(2) 0.4791(8) 0.1286(2) 0.0510(12) Uani d . C
C22 1 0.4750(2) 0.6552(8) 0.1381(2) 0.0617(14) Uani d . C
C23 1 0.4580(2) 0.7956(7) 0.1700(2) 0.0602(13) Uani d . C
C24 1 0.4170(2) 0.7598(7) 0.1953(2) 0.0517(12) Uani d . C
C25 1 0.3918(2) 0.5853(7) 0.1865(2) 0.0563(13) Uani d . C
C26 1 0.4078(2) 0.4489(7) 0.1536(2) 0.0576(13) Uani d . C
C31 1 0.7618(2) -0.0762(6) -0.0729(2) 0.0449(11) Uani d . C
C32 1 0.7925(2) -0.0480(6) -0.0084(2) 0.0496(12) Uani d . C
C33 1 0.7664(2) 0.0164(6) 0.0323(2) 0.0513(12) Uani d . C
N34 1 0.71218(14) 0.0562(5) 0.0137(2) 0.0524(10) Uani d . N
C35 1 0.6827(2) 0.0302(7) -0.0487(2) 0.0588(13) Uani d . C
C36 1 0.7054(2) -0.0349(6) -0.0925(2) 0.0535(12) Uani d . C
C41 1 0.7878(2) -0.1491(6) -0.1190(2) 0.0439(11) Uani d . C
C42 1 0.8410(2) -0.2255(6) -0.0980(2) 0.0499(12) Uani d . C
C43 1 0.8632(2) -0.2873(6) -0.1428(2) 0.0571(12) Uani d . C
N44 1 0.8360(2) -0.2816(5) -0.2071(2) 0.0575(10) Uani d . N
C45 1 0.7851(2) -0.2084(7) -0.2267(2) 0.0618(13) Uani d . C
C46 1 0.7594(2) -0.1427(7) -0.1858(2) 0.0588(13) Uani d . C
H1 1 0.6893 0.1569 0.0804 0.091 Uiso calc R H
H2 1 0.3792 0.8617 0.2424 0.103 Uiso calc R H
H12 1 0.5598 0.3806 0.1881 0.065 Uiso calc R H
H13 1 0.6506 0.3162 0.1978 0.064 Uiso calc R H
H15 1 0.5977 0.1602 0.0122 0.071 Uiso calc R H
H16 1 0.5066 0.2104 0.0048 0.079 Uiso calc R H
H22 1 0.5038 0.6790 0.1226 0.074 Uiso calc R H
H23 1 0.4743 0.9145 0.1745 0.072 Uiso calc R H
H25 1 0.3638 0.5608 0.2031 0.068 Uiso calc R H
H26 1 0.3901 0.3322 0.1476 0.069 Uiso calc R H
H32 1 0.8307 -0.0724 0.0076 0.060 Uiso calc R H
H33 1 0.7881 0.0330 0.0757 0.062 Uiso calc R H
H35 1 0.6446 0.0575 -0.0635 0.071 Uiso calc R H
H36 1 0.6827 -0.0512 -0.1356 0.064 Uiso calc R H
H42 1 0.8617 -0.2349 -0.0541 0.060 Uiso calc R H
H43 1 0.8993 -0.3363 -0.1275 0.069 Uiso calc R H
H45 1 0.7655 -0.2010 -0.2709 0.074 Uiso calc R H
H46 1 0.7233 -0.0941 -0.2025 0.071 Uiso calc R H

loop_
_atom_type_symbol
_atom_type_description
_atom_type_scat_dispersion_real
_atom_type_scat_dispersion_imag
_atom_type_scat_source
C C 0.0033 0.0016 'International Tables Vol C Tables 4.2.6.8 and 6.1.1.4'
H H 0.0000 0.0000 'International Tables Vol C Tables 4.2.6.8 and 6.1.1.4'
N N 0.0061 0.0033 'International Tables Vol C Tables 4.2.6.8 and 6.1.1.4'
O O 0.0106 0.0060 'International Tables Vol C Tables 4.2.6.8 and 6.1.1.4'

loop_
_geom_angle_atom_site_label_1
_geom_angle_atom_site_label_2
_geom_angle_atom_site_label_3
_geom_angle
_geom_angle_publ_flag
O3 C3 C11 119.9(4) y
O3 C3 C21 120.4(4) y
C11 C3 C21 119.7(4) y
C3 C11 C12 121.5(4) ?
C3 C11 C16 120.6(4) ?
C12 C11 C16 117.7(4) ?
C11 C12 C13 121.5(4) ?
C12 C13 C14 119.8(4) ?
O1 C14 C13 117.8(4) ?
O1 C14 C15 122.2(4) ?
C13 C14 C15 120.0(4) ?
C14 C15 C16 119.3(4) ?
C11 C16 C15 121.6(4) ?
C3 C21 C22 122.5(4) ?
C3 C21 C26 120.0(5) ?
C22 C21 C26 117.5(5) ?
C21 C22 C23 120.9(4) ?
C22 C23 C24 120.0(5) ?
O2 C24 C23 118.1(5) ?
O2 C24 C25 122.3(4) ?
C23 C24 C25 119.6(5) ?
C24 C25 C26 120.1(4) ?
C21 C26 C25 121.8(5) ?
C32 C31 C36 116.1(4) ?
C32 C31 C41 122.2(4) ?
C36 C31 C41 121.7(4) ?
C31 C32 C33 119.8(4) ?
C32 C33 N34 124.2(4) ?
C33 N34 C35 115.9(4) ?
N34 C35 C36 123.5(4) ?
C31 C36 C35 120.3(4) ?
C31 C41 C42 121.9(4) ?
C31 C41 C46 121.5(4) ?
C42 C41 C46 116.6(4) ?
C41 C42 C43 119.3(4) ?
C42 C43 N44 124.3(4) ?
C43 N44 C45 115.9(4) ?
N44 C45 C46 124.2(4) ?
C41 C46 C45 119.7(4) ?

loop_
_geom_bond_atom_site_label_1
_geom_bond_atom_site_label_2
_geom_bond_distance
_geom_bond_publ_flag
O1 C14 1.357(4) y
O2 C24 1.358(5) y
O3 C3 1.226(5) y
C3 C11 1.481(5) y
C3 C21 1.483(6) y
C11 C12 1.381(5) ?
C11 C16 1.383(5) ?
C12 C13 1.378(5) ?
C13 C14 1.371(5) ?
C14 C15 1.384(5) ?
C15 C16 1.380(5) ?
C21 C22 1.387(6) ?
C21 C26 1.389(5) ?
C22 C23 1.379(6) ?
C23 C24 1.376(5) ?
C24 C25 1.376(6) ?
C25 C26 1.359(5) ?
C31 C32 1.379(5) ?
C31 C36 1.382(5) ?
C31 C41 1.493(5) ?
C32 C33 1.375(5) ?
C33 N34 1.327(4) ?
N34 C35 1.331(5) ?
C35 C36 1.377(5) ?
C41 C42 1.383(5) ?
C41 C46 1.397(5) ?
C42 C43 1.376(5) ?
C43 N44 1.345(5) ?
N44 C45 1.323(5) ?
C45 C46 1.374(5) ?

loop_
_geom_torsion_atom_site_label_1
_geom_torsion_atom_site_label_2
_geom_torsion_atom_site_label_3
_geom_torsion_atom_site_label_4
_geom_torsion
_geom_torsion_publ_flag
O3 C3 C11 C12 -145.8(5) y
O3 C3 C11 C16 29.1(7) y
C21 C3 C11 C12 34.9(6) ?
C21 C3 C11 C16 -150.3(5) ?
C16 C11 C12 C13 0.0(7) ?
C3 C11 C12 C13 175.0(4) ?
C11 C12 C13 C14 1.3(7) ?
C12 C13 C14 O1 -180.0(4) ?
C12 C13 C14 C15 -0.8(7) ?
O1 C14 C15 C16 178.1(4) ?
C13 C14 C15 C16 -0.9(7) ?
C14 C15 C16 C11 2.3(7) ?
C12 C11 C16 C15 -1.8(7) ?
C3 C11 C16 C15 -176.8(4) ?
O3 C3 C21 C22 -141.0(4) y
O3 C3 C21 C26 35.8(6) y
C11 C3 C21 C22 38.4(6) ?
C11 C3 C21 C26 -144.9(4) ?
C26 C21 C22 C23 -1.2(6) ?
C3 C21 C22 C23 175.6(4) ?
C21 C22 C23 C24 2.6(7) ?
C22 C23 C24 O2 178.7(4) ?
C22 C23 C24 C25 -2.2(6) ?
O2 C24 C25 C26 179.6(4) ?
C23 C24 C25 C26 0.6(6) ?
C24 C25 C26 C21 0.7(6) ?
C22 C21 C26 C25 -0.4(6) ?
C3 C21 C26 C25 -177.3(4) ?
C36 C31 C32 C33 0.5(6) ?
C41 C31 C32 C33 -178.9(4) ?
C31 C32 C33 N34 -0.6(7) ?
C32 C33 N34 C35 0.1(6) ?
C33 N34 C35 C36 0.4(7) ?
N34 C35 C36 C31 -0.4(7) ?
C32 C31 C36 C35 -0.1(6) ?
C41 C31 C36 C35 179.3(4) ?
C32 C31 C41 C42 12.4(6) y
C36 C31 C41 C42 -167.0(4) ?
C32 C31 C41 C46 -167.3(4) ?
C36 C31 C41 C46 13.3(6) y
C46 C41 C42 C43 0.9(6) ?
C31 C41 C42 C43 -178.9(4) ?
C41 C42 C43 N44 -1.0(7) ?
C42 C43 N44 C45 0.9(7) ?
C43 N44 C45 C46 -0.8(7) ?
N44 C45 C46 C41 0.8(7) ?
C42 C41 C46 C45 -0.8(6) ?
C31 C41 C46 C45 178.9(4) ?

loop_
_cod_related_entry_id
_cod_related_entry_database
_cod_related_entry_code
1 ChemSpider 21138110
